data_7241281
loop_
_publ_author_name
'Zhang, Yujuan'
'Gao, Lingling'
'Zhou, Wendi'
'Wei, Xiao-Qin'
'Hu, Tuoping'

_publ_section_title
;
 Synthesis and magnetic properties of Two Mn-based coordination polymers
 constructed by mixed-ligand strategy
;
_journal_name_full CrystEngComm
_journal_paper_doi 10.1039/D0CE01178A
_journal_year 2020
_chemical_formula_moiety 'C41 H26 Mn2 N4 O11, H2 O'
_chemical_formula_sum 'C41 H28 Mn2 N4 O12'
_chemical_formula_weight 878.55
_space_group_crystal_system monoclinic
_space_group_IT_number 14
_space_group_name_Hall '-P 2ybc'
_space_group_name_H-M_alt 'P 1 21/c 1'
_atom_sites_solution_hydrogens mixed
_audit_creation_date 2018-04-03
_audit_creation_method
;
Olex2 1.2-alpha
(compiled 2018.03.30 svn.r3494 for OlexSys, GUI svn.r5482)
;
_audit_update_record
;
2019-12-24 deposited with the CCDC.	2020-09-21 downloaded from the CCDC.
;
_cell_angle_alpha 90
_cell_angle_beta 93.799(4)
_cell_angle_gamma 90
_cell_formula_units_Z 4
_cell_length_a 15.6867(16)
_cell_length_b 14.8573(15)
_cell_length_c 18.9889(19)
_cell_measurement_reflns_used 9886
_cell_measurement_temperature 293.15
_cell_measurement_theta_max 27.510
_cell_measurement_theta_min 2.927
_cell_volume 4415.9(8)
_computing_cell_refinement 'SAINT V8.38A (?, 2016)'
_computing_data_reduction 'SAINT V8.38A (?, 2016)'
_computing_molecular_graphics 'Olex2 (Dolomanov et al., 2009)'
_computing_publication_material 'Olex2 (Dolomanov et al., 2009)'
_computing_structure_refinement 'ShelXL (Sheldrick, 2015)'
_diffrn_ambient_temperature 293.15
_diffrn_measured_fraction_theta_full 0.998
_diffrn_measured_fraction_theta_max 0.994
_diffrn_measurement_device_type 'Bruker P4'
_diffrn_radiation_type MoK\a
_diffrn_radiation_wavelength 0.71076
_diffrn_reflns_av_R_equivalents 0.0423
_diffrn_reflns_av_unetI/netI 0.0326
_diffrn_reflns_Laue_measured_fraction_full 0.998
_diffrn_reflns_Laue_measured_fraction_max 0.994
_diffrn_reflns_limit_h_max 20
_diffrn_reflns_limit_h_min -20
_diffrn_reflns_limit_k_max 19
_diffrn_reflns_limit_k_min -18
_diffrn_reflns_limit_l_max 24
_diffrn_reflns_limit_l_min -23
_diffrn_reflns_number 69178
_diffrn_reflns_point_group_measured_fraction_full 0.998
_diffrn_reflns_point_group_measured_fraction_max 0.994
_diffrn_reflns_theta_full 25.243
_diffrn_reflns_theta_max 27.589
_diffrn_reflns_theta_min 2.927
_exptl_absorpt_coefficient_mu 0.634
_exptl_absorpt_correction_T_max 0.7456
_exptl_absorpt_correction_T_min 0.6606
_exptl_absorpt_correction_type multi-scan
_exptl_absorpt_process_details
'SADABS-2016/2 (Bruker,2016/2) was used for absorption correction. wR2(int) was 0.0672 before and 0.0560 after correction. The Ratio of minimum to maximum transmission is 0.8860. The \l/2 correction factor is Not present.'
_exptl_crystal_density_diffrn 1.321
_exptl_crystal_description irregular
_exptl_crystal_F_000 1792
_exptl_crystal_size_max 0.498
_exptl_crystal_size_mid 0.313
_exptl_crystal_size_min 0.294
_platon_squeeze_details
;
TITL hua8_0m   P 1 21/c 1   R = 0.06
CELL   15.6867   14.8573   18.9889     90.00     93.80     90.00
SPGR P21/c
# Solvent Accessible Volume =      1029
# Electrons Found in S.A.V. =       244
# Note: Atoms in Void as Cxxx and Qxxx all others
C101 0.797 0.510 0.297 !       2.40 eA-3
Q102 0.705 0.751 0.157 !       2.01 eA-3
C103 0.741 0.628 0.175 !       1.93 eA-3
C104 0.404 0.047 0.308 !       1.44 eA-3
C105 0.396 0.488 0.835 !       1.38 eA-3
C106 0.668 0.517 0.134 !       1.28 eA-3
C107 0.238 0.053 0.296 !       1.24 eA-3
C108 0.552 0.577 0.181 !       1.18 eA-3
C109 0.408 0.073 0.403 !       1.05 eA-3
C110 0.468 0.548 0.065 !       1.00 eA-3
C111 0.500 0.093 0.449 !       0.99 eA-3
C112 0.333 0.155 0.293 !       0.98 eA-3
C113 0.625 0.629 0.171 !       0.97 eA-3
C114 0.564 0.578 0.047 !       0.97 eA-3
C115 0.409 0.044 0.451 !       0.97 eA-3
C116 0.551 0.013 0.455 !       0.94 eA-3
C117 0.311 0.138 0.234 !       0.94 eA-3
C118 0.299 0.164 0.215 !       0.90 eA-3
C119 0.435 0.457-0.006 !       0.90 eA-3
C120 0.666 0.685 0.180 !       0.86 eA-3
C121 0.448 0.542 0.096 !       0.85 eA-3
C122 0.461 0.928 0.616 !       0.84 eA-3
C123 0.498 0.134 0.356 !       0.83 eA-3
C124 0.330 0.377 0.838 !       0.83 eA-3
C125 0.511 0.500 0.033 !       0.81 eA-3
C126 0.740 0.533 0.273 !       0.79 eA-3
C127 0.528 0.433 0.844 !       0.78 eA-3
C128 0.314 0.401 0.744 !       0.75 eA-3
Q129 0.153 0.213 0.393 !       0.72 eA-3
Q130 0.270 0.337 0.464 !       0.71 eA-3
C131 0.566 0.496 0.016 !       0.67 eA-3
Q132 0.184 0.298 0.914 !       0.65 eA-3
Q133 0.843 0.734 0.588 !       0.57 eA-3
C134 0.530 0.447 0.056 !       0.56 eA-3
C135 0.489 0.488 0.109 !       0.53 eA-3
C136 0.594 0.848 0.586 !       0.51 eA-3
;
_refine_diff_density_max 0.724
_refine_diff_density_min -0.405
_refine_diff_density_rms 0.055
_refine_ls_extinction_method none
_refine_ls_goodness_of_fit_ref 1.035
_refine_ls_hydrogen_treatment constr
_refine_ls_matrix_type full
_refine_ls_number_parameters 533
_refine_ls_number_reflns 10171
_refine_ls_number_restraints 0
_refine_ls_restrained_S_all 1.035
_refine_ls_R_factor_all 0.0577
_refine_ls_R_factor_gt 0.0403
_refine_ls_shift/su_max 0.001
_refine_ls_shift/su_mean 0.000
_refine_ls_structure_factor_coef Fsqd
_refine_ls_weighting_details 'w=1/[\s^2^(Fo^2^)+(0.0527P)^2^+2.0289P] where P=(Fo^2^+2Fc^2^)/3'
_refine_ls_weighting_scheme calc
_refine_ls_wR_factor_gt 0.0994
_refine_ls_wR_factor_ref 0.1067
_reflns_Friedel_coverage 0.000
_reflns_number_gt 7873
_reflns_number_total 10171
_reflns_threshold_expression 'I > 2\s(I)'
_cod_data_source_file d0ce01178a2.cif
_cod_data_source_block hua8_0m_sq
_cod_database_code 7241281
_shelx_shelxl_version_number 2014/7
_shelx_space_group_comment
;
The symmetry employed for this shelxl refinement is uniquely defined
by the following loop, which should always be used as a source of
symmetry information in preference to the above space-group names.
They are only intended as comments.
;
_shelx_estimated_absorpt_t_max 0.836
_shelx_estimated_absorpt_t_min 0.743
_olex2_refinement_description
;
1. Fixed Uiso
 At 1.2 times of:
  All C(H) groups
 At 1.5 times of:
  All O(H) groups, All O(H,H) groups
2.a Riding coordinates:
 O12(H12A,H12B), O11(H11A,H11B)
2.b Aromatic/amide H refined with riding coordinates:
 C7(H7), C8(H8), C11(H11), C12(H12), C17(H17), C18(H18), C21(H21), C22(H22),
 C23(H23), C24(H24), C26(H26), C27(H27), C29(H29), C30(H30), C32(H32), C33(H33),
  C35(H35), C36(H36), C37(H37), C38(H38), C39(H39), C40(H40), C41(H41)
2.c Idealised tetrahedral OH refined as rotating group:
 O9(H9)
;
_platon_squeeze_void_probe_radius 1.20
_olex2_submission_special_instructions 'No special instructions were received'

loop_
_space_group_symop_operation_xyz
'x, y, z'
'-x, y+1/2, -z+1/2'
'-x, -y, -z'
'x, -y-1/2, z-1/2'

loop_
_atom_site_label
_atom_site_type_symbol
_atom_site_fract_x
_atom_site_fract_y
_atom_site_fract_z
_atom_site_U_iso_or_equiv
_atom_site_adp_type
_atom_site_occupancy
_atom_site_site_symmetry_order
_atom_site_calc_flag
_atom_site_refinement_flags_posn
_atom_site_refinement_flags_adp
_atom_site_refinement_flags_occupancy
_atom_site_disorder_assembly
_atom_site_disorder_group
Mn1 Mn 0.01418(2) 0.44114(2) 0.43089(2) 0.02467(8) Uani 1 1 d . . . . .
Mn2 Mn -0.06505(2) 0.85488(2) 0.52143(2) 0.02493(9) Uani 1 1 d . . . . .
O1 O -0.01364(9) 0.58102(9) 0.44980(8) 0.0325(3) Uani 1 1 d . . . . .
O2 O -0.01696(9) 0.70936(9) 0.50562(7) 0.0304(3) Uani 1 1 d . . . . .
O3 O 0.01294(8) 0.92786(9) 0.45218(8) 0.0294(3) Uani 1 1 d . . . . .
O4 O 0.12220(9) 1.02181(9) 0.44308(8) 0.0323(3) Uani 1 1 d . . . . .
O5 O -0.07696(11) 0.86064(10) 0.14729(7) 0.0401(4) Uani 1 1 d . . . . .
O6 O 0.03508(12) 0.93442(12) 0.18732(9) 0.0521(5) Uani 1 1 d . . . . .
O7 O 0.14714(9) 0.48554(10) 0.46542(8) 0.0376(4) Uani 1 1 d . . . . .
O8 O 0.12426(9) 0.57413(9) 0.55781(7) 0.0306(3) Uani 1 1 d . . . . .
O9 O 0.57554(11) 0.52734(14) 0.60898(11) 0.0575(5) Uani 1 1 d . . . . .
H9 H 0.6247 0.5429 0.6202 0.086 Uiso 1 1 calc GR . . . .
O10 O 0.56821(12) 0.66324(15) 0.56048(13) 0.0725(6) Uani 1 1 d . . . . .
N1 N 0.02084(11) 0.85394(11) 0.61821(9) 0.0299(4) Uani 1 1 d . . . . .
N2 N 0.13107(10) 0.83262(12) 0.69405(9) 0.0300(4) Uani 1 1 d . . . . .
N3 N 0.71279(12) 0.64648(14) 0.87002(10) 0.0437(5) Uani 1 1 d . . . . .
N4 N 0.83608(11) 0.64071(12) 0.93274(9) 0.0334(4) Uani 1 1 d . . . . .
O12 O -0.16089(10) 0.77793(11) 0.57957(9) 0.0494(4) Uani 1 1 d . . . . .
H12A H -0.1829 0.8280 0.5945 0.074 Uiso 1 1 d R . . . .
H12B H -0.1353 0.7392 0.6086 0.074 Uiso 1 1 d R . . . .
C1 C -0.01191(11) 0.66569(12) 0.45004(10) 0.0218(4) Uani 1 1 d . . . . .
C2 C 0.09077(12) 0.94528(12) 0.44972(10) 0.0246(4) Uani 1 1 d . . . . .
C3 C 0.15186(12) 0.86742(12) 0.45704(10) 0.0249(4) Uani 1 1 d . . . . .
C4 C 0.13285(11) 0.78469(12) 0.42458(9) 0.0219(4) Uani 1 1 d . . . . .
C5 C 0.05896(12) 0.77486(12) 0.37140(9) 0.0216(4) Uani 1 1 d . . . . .
C6 C -0.00740(12) 0.71449(12) 0.38148(9) 0.0216(4) Uani 1 1 d . . . . .
C7 C -0.07428(13) 0.70322(14) 0.33076(10) 0.0301(4) Uani 1 1 d . . . . .
H7 H -0.1163 0.6604 0.3372 0.036 Uiso 1 1 calc R . . . .
C8 C -0.07830(13) 0.75580(14) 0.27057(10) 0.0315(5) Uani 1 1 d . . . . .
H8 H -0.1237 0.7494 0.2369 0.038 Uiso 1 1 calc R . . . .
C9 C -0.01478(13) 0.81771(13) 0.26056(9) 0.0268(4) Uani 1 1 d . . . . .
C10 C -0.01854(14) 0.87491(14) 0.19503(10) 0.0300(4) Uani 1 1 d . . . . .
C11 C 0.05401(13) 0.82626(13) 0.30985(10) 0.0251(4) Uani 1 1 d . . . . .
H11 H 0.0974 0.8668 0.3017 0.030 Uiso 1 1 calc R . . . .
C12 C 0.18474(12) 0.71095(13) 0.44219(10) 0.0240(4) Uani 1 1 d . . . . .
H12 H 0.1734 0.6562 0.4198 0.029 Uiso 1 1 calc R . . . .
C13 C 0.25334(12) 0.71726(13) 0.49268(10) 0.0262(4) Uani 1 1 d . . . . .
C14 C 0.30376(12) 0.63731(13) 0.51757(10) 0.0272(4) Uani 1 1 d . . . . .
C15 C 0.26624(13) 0.55337(14) 0.52829(11) 0.0294(4) Uani 1 1 d . . . . .
C16 C 0.17131(13) 0.53699(13) 0.51618(11) 0.0274(4) Uani 1 1 d . . . . .
C17 C 0.31699(15) 0.48250(16) 0.55473(14) 0.0431(6) Uani 1 1 d . . . . .
H17 H 0.2923 0.4264 0.5608 0.052 Uiso 1 1 calc R . . . .
C18 C 0.40312(15) 0.49391(16) 0.57208(13) 0.0451(6) Uani 1 1 d . . . . .
H18 H 0.4355 0.4464 0.5914 0.054 Uiso 1 1 calc R . . . .
C19 C 0.44118(13) 0.57589(16) 0.56078(12) 0.0359(5) Uani 1 1 d . . . . .
C20 C 0.53483(15) 0.5935(2) 0.57685(13) 0.0471(6) Uani 1 1 d . . . . .
C21 C 0.39154(13) 0.64657(15) 0.53318(11) 0.0329(5) Uani 1 1 d . . . . .
H21 H 0.4175 0.7015 0.5249 0.040 Uiso 1 1 calc R . . . .
C22 C 0.27288(13) 0.80105(14) 0.52224(12) 0.0348(5) Uani 1 1 d . . . . .
H22 H 0.3195 0.8070 0.5548 0.042 Uiso 1 1 calc R . . . .
C23 C 0.22365(13) 0.87534(14) 0.50357(12) 0.0339(5) Uani 1 1 d . . . . .
H23 H 0.2387 0.9314 0.5223 0.041 Uiso 1 1 calc R . . . .
C24 C 0.09257(13) 0.80919(14) 0.63094(11) 0.0307(4) Uani 1 1 d . . . . .
H24 H 0.1140 0.7670 0.6005 0.037 Uiso 1 1 calc R . . . .
C25 C 0.21245(13) 0.80206(15) 0.72239(11) 0.0331(5) Uani 1 1 d . . . . .
C26 C 0.26027(15) 0.85711(17) 0.76861(13) 0.0431(6) Uani 1 1 d . . . . .
H26 H 0.2386 0.9123 0.7820 0.052 Uiso 1 1 calc R . . . .
C27 C 0.34041(15) 0.82970(18) 0.79474(14) 0.0489(6) Uani 1 1 d . . . . .
H27 H 0.3722 0.8664 0.8263 0.059 Uiso 1 1 calc R . . . .
C28 C 0.37392(15) 0.74787(19) 0.77437(13) 0.0467(6) Uani 1 1 d . . . . .
C29 C 0.32447(16) 0.69315(19) 0.72874(15) 0.0527(7) Uani 1 1 d . . . . .
H29 H 0.3459 0.6379 0.7152 0.063 Uiso 1 1 calc R . . . .
C30 C 0.24319(15) 0.71987(17) 0.70297(14) 0.0472(6) Uani 1 1 d . . . . .
H30 H 0.2101 0.6824 0.6729 0.057 Uiso 1 1 calc R . . . .
C31 C 0.46181(15) 0.72030(19) 0.80006(13) 0.0495(6) Uani 1 1 d . . . . .
C32 C 0.49642(17) 0.7468(2) 0.86636(15) 0.0607(8) Uani 1 1 d . . . . .
H32 H 0.4640 0.7817 0.8952 0.073 Uiso 1 1 calc R . . . .
C33 C 0.57875(16) 0.7216(2) 0.88993(15) 0.0615(8) Uani 1 1 d . . . . .
H33 H 0.6006 0.7383 0.9348 0.074 Uiso 1 1 calc R . . . .
C34 C 0.62773(15) 0.67228(19) 0.84693(13) 0.0478(6) Uani 1 1 d . . . . .
C35 C 0.76118(14) 0.68004(16) 0.92536(12) 0.0402(5) Uani 1 1 d . . . . .
H35 H 0.7435 0.7255 0.9547 0.048 Uiso 1 1 calc R . . . .
C36 C 0.83631(15) 0.57979(18) 0.87929(14) 0.0479(6) Uani 1 1 d . . . . .
H36 H 0.8817 0.5419 0.8708 0.057 Uiso 1 1 calc R . . . .
C37 C 0.76190(16) 0.5823(2) 0.84069(15) 0.0586(8) Uani 1 1 d . . . . .
H37 H 0.7465 0.5471 0.8014 0.070 Uiso 1 1 calc R . . . .
C38 C 0.59428(18) 0.6455(3) 0.78206(16) 0.0814(12) Uani 1 1 d . . . . .
H38 H 0.6270 0.6111 0.7531 0.098 Uiso 1 1 calc R . . . .
C39 C 0.51173(18) 0.6697(3) 0.75947(16) 0.0811(12) Uani 1 1 d . . . . .
H39 H 0.4897 0.6507 0.7153 0.097 Uiso 1 1 calc R . . . .
C40 C 0.07985(13) 0.89570(15) 0.72305(11) 0.0337(5) Uani 1 1 d . . . . .
H40 H 0.0895 0.9241 0.7665 0.040 Uiso 1 1 calc R . . . .
C41 C 0.01291(14) 0.90812(14) 0.67601(12) 0.0338(5) Uani 1 1 d . . . . .
H41 H -0.0321 0.9476 0.6818 0.041 Uiso 1 1 calc R . . . .
O11 O 0.74106(12) 0.55974(16) 0.63773(12) 0.0767(7) Uani 1 1 d . . . . .
H11A H 0.7739 0.6046 0.6558 0.115 Uiso 1 1 d R . . . .
H11B H 0.7810 0.5409 0.6134 0.115 Uiso 1 1 d R . . . .

loop_
_atom_site_aniso_label
_atom_site_aniso_U_11
_atom_site_aniso_U_22
_atom_site_aniso_U_33
_atom_site_aniso_U_23
_atom_site_aniso_U_13
_atom_site_aniso_U_12
Mn1 0.03102(17) 0.02522(16) 0.01775(14) -0.00498(11) 0.00131(11) -0.00113(12)
Mn2 0.02125(15) 0.02266(15) 0.02963(16) 0.00094(12) -0.00772(12) 0.00138(11)
O1 0.0413(8) 0.0196(7) 0.0355(8) 0.0055(6) -0.0052(7) -0.0033(6)
O2 0.0405(8) 0.0308(8) 0.0198(7) 0.0021(6) 0.0013(6) 0.0067(6)
O3 0.0231(7) 0.0284(7) 0.0363(8) -0.0002(6) -0.0015(6) 0.0005(6)
O4 0.0275(7) 0.0193(7) 0.0496(9) 0.0015(6) -0.0024(6) 0.0011(6)
O5 0.0593(10) 0.0384(9) 0.0212(7) 0.0074(6) -0.0088(7) -0.0003(8)
O6 0.0602(11) 0.0613(11) 0.0344(9) 0.0237(8) -0.0006(8) -0.0166(9)
O7 0.0319(8) 0.0396(9) 0.0412(9) -0.0138(7) 0.0027(7) -0.0020(7)
O8 0.0298(7) 0.0317(7) 0.0300(7) -0.0045(6) -0.0009(6) 0.0006(6)
O9 0.0314(9) 0.0737(13) 0.0657(12) 0.0117(10) -0.0099(9) 0.0156(9)
O10 0.0362(10) 0.0610(13) 0.1185(19) 0.0113(13) -0.0087(11) 0.0015(9)
N1 0.0259(8) 0.0308(9) 0.0318(9) 0.0017(7) -0.0067(7) 0.0027(7)
N2 0.0249(9) 0.0353(9) 0.0286(9) 0.0026(7) -0.0064(7) 0.0020(7)
N3 0.0288(10) 0.0578(13) 0.0422(11) -0.0120(10) -0.0151(8) 0.0105(9)
N4 0.0262(9) 0.0349(10) 0.0376(10) -0.0027(8) -0.0093(7) 0.0024(7)
O12 0.0426(9) 0.0448(10) 0.0606(11) 0.0194(8) 0.0019(8) 0.0017(8)
C1 0.0196(9) 0.0219(9) 0.0236(9) 0.0033(7) -0.0018(7) -0.0008(7)
C2 0.0250(10) 0.0235(9) 0.0243(9) -0.0005(8) -0.0050(8) 0.0009(8)
C3 0.0232(9) 0.0220(9) 0.0292(10) 0.0024(8) -0.0003(8) 0.0008(8)
C4 0.0226(9) 0.0224(9) 0.0206(9) 0.0049(7) 0.0013(7) -0.0014(7)
C5 0.0258(9) 0.0193(9) 0.0193(9) 0.0006(7) -0.0008(7) 0.0029(7)
C6 0.0288(10) 0.0174(9) 0.0184(9) 0.0020(7) 0.0004(7) 0.0005(7)
C7 0.0328(11) 0.0320(11) 0.0248(10) 0.0024(8) -0.0039(8) -0.0090(9)
C8 0.0366(11) 0.0366(11) 0.0200(9) 0.0025(8) -0.0077(8) -0.0031(9)
C9 0.0373(11) 0.0264(10) 0.0167(9) 0.0029(8) 0.0015(8) 0.0061(8)
C10 0.0434(12) 0.0292(10) 0.0177(9) 0.0043(8) 0.0042(9) 0.0100(9)
C11 0.0302(10) 0.0236(9) 0.0217(9) 0.0040(8) 0.0028(8) 0.0004(8)
C12 0.0248(9) 0.0217(9) 0.0255(9) 0.0002(8) 0.0008(8) 0.0011(8)
C13 0.0206(9) 0.0259(10) 0.0317(10) 0.0019(8) -0.0007(8) 0.0032(8)
C14 0.0263(10) 0.0270(10) 0.0278(10) -0.0003(8) -0.0014(8) 0.0054(8)
C15 0.0277(10) 0.0293(10) 0.0307(11) -0.0006(8) -0.0015(8) 0.0054(8)
C16 0.0278(10) 0.0222(9) 0.0319(11) 0.0024(8) -0.0009(8) 0.0020(8)
C17 0.0372(13) 0.0303(12) 0.0610(16) 0.0072(11) -0.0040(11) 0.0055(10)
C18 0.0402(13) 0.0384(13) 0.0554(15) 0.0090(11) -0.0059(11) 0.0175(11)
C19 0.0258(10) 0.0443(13) 0.0369(12) -0.0021(10) -0.0029(9) 0.0115(9)
C20 0.0305(12) 0.0644(17) 0.0457(14) -0.0052(13) -0.0024(10) 0.0177(12)
C21 0.0260(10) 0.0352(11) 0.0373(12) 0.0009(9) 0.0001(9) 0.0050(9)
C22 0.0240(10) 0.0325(11) 0.0461(13) 0.0001(10) -0.0124(9) 0.0007(9)
C23 0.0268(10) 0.0248(10) 0.0483(13) -0.0056(9) -0.0100(9) -0.0012(8)
C24 0.0270(10) 0.0349(11) 0.0293(10) 0.0015(9) -0.0052(8) 0.0017(9)
C25 0.0246(10) 0.0411(12) 0.0320(11) 0.0055(9) -0.0087(8) 0.0032(9)
C26 0.0352(12) 0.0467(14) 0.0453(13) -0.0056(11) -0.0124(10) 0.0040(10)
C27 0.0351(13) 0.0577(16) 0.0511(15) -0.0088(12) -0.0182(11) 0.0031(11)
C28 0.0300(12) 0.0654(17) 0.0425(13) -0.0033(12) -0.0141(10) 0.0087(11)
C29 0.0393(13) 0.0545(16) 0.0612(16) -0.0123(13) -0.0190(12) 0.0164(12)
C30 0.0344(12) 0.0508(15) 0.0533(15) -0.0088(12) -0.0196(11) 0.0068(11)
C31 0.0309(12) 0.0695(18) 0.0455(14) -0.0071(13) -0.0159(11) 0.0122(12)
C32 0.0423(14) 0.088(2) 0.0498(16) -0.0189(15) -0.0149(12) 0.0256(14)
C33 0.0421(14) 0.093(2) 0.0467(15) -0.0242(15) -0.0199(12) 0.0228(15)
C34 0.0284(12) 0.0669(17) 0.0453(14) -0.0117(12) -0.0175(10) 0.0136(11)
C35 0.0332(12) 0.0460(13) 0.0394(12) -0.0123(10) -0.0123(10) 0.0091(10)
C36 0.0356(12) 0.0538(15) 0.0522(15) -0.0189(12) -0.0131(11) 0.0143(11)
C37 0.0425(14) 0.0723(19) 0.0579(17) -0.0349(15) -0.0196(12) 0.0176(13)
C38 0.0444(16) 0.142(3) 0.0546(18) -0.042(2) -0.0205(13) 0.0385(19)
C39 0.0450(16) 0.144(3) 0.0497(17) -0.0415(19) -0.0291(13) 0.0341(18)
C40 0.0352(11) 0.0351(12) 0.0298(11) -0.0029(9) -0.0046(9) 0.0022(9)
C41 0.0308(11) 0.0323(11) 0.0375(12) 0.0009(9) -0.0027(9) 0.0054(9)
O11 0.0442(11) 0.1016(18) 0.0853(16) -0.0210(13) 0.0112(11) -0.0122(11)

loop_
_atom_type_symbol
_atom_type_description
_atom_type_scat_dispersion_real
_atom_type_scat_dispersion_imag
_atom_type_scat_source
C C 0.0030 0.0020 'International Tables Vol C Tables 4.2.6.8 and 6.1.1.4'
H H 0.0000 0.0000 'International Tables Vol C Tables 4.2.6.8 and 6.1.1.4'
Mn Mn 0.3370 0.7280 'International Tables Vol C Tables 4.2.6.8 and 6.1.1.4'
N N 0.0060 0.0030 'International Tables Vol C Tables 4.2.6.8 and 6.1.1.4'
O O 0.0110 0.0060 'International Tables Vol C Tables 4.2.6.8 and 6.1.1.4'

loop_
_geom_angle_atom_site_label_1
_geom_angle_atom_site_label_2
_geom_angle_atom_site_label_3
_geom_angle
_geom_angle_site_symmetry_1
_geom_angle_site_symmetry_3
_geom_angle_publ_flag
O1 Mn1 Mn1 45.47(4) . 3_566 ?
O1 Mn1 Mn1 42.22(3) 3_566 3_566 ?
O1 Mn1 O1 87.69(5) . 3_566 ?
O1 Mn1 O2 53.47(5) 3_566 3_566 ?
O1 Mn1 O2 140.01(5) . 3_566 ?
O1 Mn1 O5 138.02(6) . 2_545 ?
O1 Mn1 O6 98.27(6) . 2_545 ?
O1 Mn1 O6 157.72(6) 3_566 2_545 ?
O1 Mn1 O7 82.10(6) . . ?
O1 Mn1 O8 82.63(5) . 3_566 ?
O2 Mn1 Mn1 95.19(3) 3_566 3_566 ?
O5 Mn1 Mn1 160.86(4) 2_545 3_566 ?
O5 Mn1 O1 128.56(5) 2_545 3_566 ?
O5 Mn1 O2 81.18(5) 2_545 3_566 ?
O5 Mn1 O6 57.20(6) 2_545 2_545 ?
O5 Mn1 O7 84.70(6) 2_545 . ?
O5 Mn1 O8 119.94(6) 2_545 3_566 ?
O6 Mn1 Mn1 139.20(4) 2_545 3_566 ?
O6 Mn1 O2 114.48(6) 2_545 3_566 ?
O7 Mn1 Mn1 77.13(4) . 3_566 ?
O7 Mn1 O1 79.48(6) . 3_566 ?
O7 Mn1 O2 97.69(5) . 3_566 ?
O7 Mn1 O6 122.50(6) . 2_545 ?
O8 Mn1 Mn1 77.64(4) 3_566 3_566 ?
O8 Mn1 O1 79.68(5) 3_566 3_566 ?
O8 Mn1 O2 81.34(5) 3_566 3_566 ?
O8 Mn1 O6 79.83(6) 3_566 2_545 ?
O8 Mn1 O7 154.56(5) 3_566 . ?
O3 Mn2 O2 100.85(5) . . ?
O3 Mn2 O4 91.59(5) . 3_576 ?
O3 Mn2 N1 99.91(6) . . ?
O3 Mn2 N4 85.30(6) . 4_475 ?
O3 Mn2 O12 171.30(6) . . ?
O4 Mn2 O2 167.09(5) 3_576 . ?
O4 Mn2 N1 89.35(6) 3_576 . ?
O4 Mn2 N4 85.88(6) 3_576 4_475 ?
O4 Mn2 O12 88.46(6) 3_576 . ?
N1 Mn2 O2 85.17(6) . . ?
N1 Mn2 N4 173.05(7) . 4_475 ?
N1 Mn2 O12 88.80(6) . . ?
N4 Mn2 O2 98.44(6) 4_475 . ?
N4 Mn2 O12 86.02(7) 4_475 . ?
O12 Mn2 O2 79.76(6) . . ?
Mn1 O1 Mn1 92.30(5) . 3_566 ?
C1 O1 Mn1 98.14(12) . 3_566 ?
C1 O1 Mn1 163.47(14) . . ?
Mn2 O2 Mn1 139.11(6) . 3_566 ?
C1 O2 Mn1 86.77(11) . 3_566 ?
C1 O2 Mn2 129.45(12) . . ?
C2 O3 Mn2 136.35(13) . . ?
C2 O4 Mn2 124.34(13) . 3_576 ?
C10 O5 Mn1 93.29(13) . 2 ?
C10 O6 Mn1 87.70(13) . 2 ?
C16 O7 Mn1 128.65(13) . . ?
C16 O8 Mn1 130.10(13) . 3_566 ?
C20 O9 H9 109.5 . . ?
C24 N1 Mn2 128.62(14) . . ?
C24 N1 C41 105.72(17) . . ?
C41 N1 Mn2 125.41(13) . . ?
C24 N2 C25 126.08(18) . . ?
C24 N2 C40 107.01(16) . . ?
C40 N2 C25 126.78(17) . . ?
C35 N3 C34 127.2(2) . . ?
C35 N3 C37 105.76(18) . . ?
C37 N3 C34 127.0(2) . . ?
C35 N4 Mn2 130.22(15) . 4_676 ?
C35 N4 C36 105.28(18) . . ?
C36 N4 Mn2 123.44(14) . 4_676 ?
Mn2 O12 H12A 91.0 . . ?
Mn2 O12 H12B 110.6 . . ?
H12A O12 H12B 121.8 . . ?
O1 C1 C6 118.93(17) . . ?
O2 C1 O1 121.41(17) . . ?
O2 C1 C6 119.62(16) . . ?
O3 C2 C3 117.05(16) . . ?
O4 C2 O3 125.77(17) . . ?
O4 C2 C3 117.16(17) . . ?
C4 C3 C2 121.32(17) . . ?
C23 C3 C2 118.59(17) . . ?
C23 C3 C4 119.67(17) . . ?
C3 C4 C5 121.16(16) . . ?
C12 C4 C3 118.78(17) . . ?
C12 C4 C5 120.05(16) . . ?
C6 C5 C4 121.48(16) . . ?
C11 C5 C4 120.74(17) . . ?
C11 C5 C6 117.78(17) . . ?
C5 C6 C1 120.61(16) . . ?
C7 C6 C1 117.95(17) . . ?
C7 C6 C5 121.25(17) . . ?
C6 C7 H7 120.1 . . ?
C8 C7 C6 119.80(18) . . ?
C8 C7 H7 120.1 . . ?
C7 C8 H8 120.1 . . ?
C9 C8 C7 119.82(18) . . ?
C9 C8 H8 120.1 . . ?
C8 C9 C10 120.13(18) . . ?
C8 C9 C11 120.35(17) . . ?
C11 C9 C10 119.50(18) . . ?
O5 C10 C9 119.03(19) . . ?
O6 C10 O5 120.14(18) . . ?
O6 C10 C9 120.83(19) . . ?
C5 C11 H11 119.6 . . ?
C9 C11 C5 120.89(18) . . ?
C9 C11 H11 119.6 . . ?
C4 C12 H12 119.2 . . ?
C4 C12 C13 121.59(18) . . ?
C13 C12 H12 119.2 . . ?
C12 C13 C14 122.29(18) . . ?
C22 C13 C12 118.44(18) . . ?
C22 C13 C14 119.23(17) . . ?
C15 C14 C13 122.56(17) . . ?
C21 C14 C13 119.03(18) . . ?
C21 C14 C15 118.38(18) . . ?
C14 C15 C16 122.74(17) . . ?
C17 C15 C14 119.34(19) . . ?
C17 C15 C16 117.82(19) . . ?
O7 C16 C15 117.03(18) . . ?
O8 C16 O7 126.12(19) . . ?
O8 C16 C15 116.84(17) . . ?
C15 C17 H17 119.3 . . ?
C18 C17 C15 121.3(2) . . ?
C18 C17 H17 119.3 . . ?
C17 C18 H18 120.1 . . ?
C19 C18 C17 119.9(2) . . ?
C19 C18 H18 120.1 . . ?
C18 C19 C20 123.3(2) . . ?
C18 C19 C21 119.3(2) . . ?
C21 C19 C20 117.4(2) . . ?
O9 C20 C19 114.0(2) . . ?
O10 C20 O9 124.0(2) . . ?
O10 C20 C19 122.0(2) . . ?
C14 C21 H21 119.1 . . ?
C19 C21 C14 121.7(2) . . ?
C19 C21 H21 119.1 . . ?
C13 C22 H22 119.8 . . ?
C23 C22 C13 120.50(19) . . ?
C23 C22 H22 119.8 . . ?
C3 C23 H23 119.6 . . ?
C22 C23 C3 120.78(19) . . ?
C22 C23 H23 119.6 . . ?
N1 C24 N2 111.06(19) . . ?
N1 C24 H24 124.5 . . ?
N2 C24 H24 124.5 . . ?
C26 C25 N2 119.0(2) . . ?
C30 C25 N2 120.23(19) . . ?
C30 C25 C26 120.7(2) . . ?
C25 C26 H26 120.1 . . ?
C27 C26 C25 119.7(2) . . ?
C27 C26 H26 120.1 . . ?
C26 C27 H27 119.7 . . ?
C26 C27 C28 120.7(2) . . ?
C28 C27 H27 119.7 . . ?
C27 C28 C31 120.6(2) . . ?
C29 C28 C27 118.7(2) . . ?
C29 C28 C31 120.7(2) . . ?
C28 C29 H29 119.6 . . ?
C28 C29 C30 120.9(2) . . ?
C30 C29 H29 119.6 . . ?
C25 C30 C29 119.3(2) . . ?
C25 C30 H30 120.4 . . ?
C29 C30 H30 120.4 . . ?
C32 C31 C28 121.0(2) . . ?
C39 C31 C28 121.4(2) . . ?
C39 C31 C32 117.6(2) . . ?
C31 C32 H32 119.6 . . ?
C33 C32 C31 120.9(2) . . ?
C33 C32 H32 119.6 . . ?
C32 C33 H33 120.1 . . ?
C34 C33 C32 119.8(2) . . ?
C34 C33 H33 120.1 . . ?
C33 C34 N3 120.6(2) . . ?
C38 C34 N3 119.6(2) . . ?
C38 C34 C33 119.8(2) . . ?
N3 C35 H35 124.1 . . ?
N4 C35 N3 111.8(2) . . ?
N4 C35 H35 124.1 . . ?
N4 C36 H36 124.9 . . ?
C37 C36 N4 110.2(2) . . ?
C37 C36 H36 124.9 . . ?
N3 C37 H37 126.5 . . ?
C36 C37 N3 106.9(2) . . ?
C36 C37 H37 126.5 . . ?
C34 C38 H38 120.0 . . ?
C34 C38 C39 120.0(3) . . ?
C39 C38 H38 120.0 . . ?
C31 C39 C38 122.0(2) . . ?
C31 C39 H39 119.0 . . ?
C38 C39 H39 119.0 . . ?
N2 C40 H40 126.9 . . ?
C41 C40 N2 106.20(19) . . ?
C41 C40 H40 126.9 . . ?
N1 C41 H41 125.0 . . ?
C40 C41 N1 110.01(19) . . ?
C40 C41 H41 125.0 . . ?
H11A O11 H11B 91.6 . . ?

loop_
_geom_bond_atom_site_label_1
_geom_bond_atom_site_label_2
_geom_bond_distance
_geom_bond_site_symmetry_2
_geom_bond_publ_flag
Mn1 Mn1 3.2095(6) 3_566 ?
Mn1 O1 2.1586(14) . ?
Mn1 O1 2.2900(15) 3_566 ?
Mn1 O2 2.5393(14) 3_566 ?
Mn1 O5 2.1904(15) 2_545 ?
Mn1 O6 2.3270(17) 2_545 ?
Mn1 O7 2.2437(15) . ?
Mn1 O8 2.2081(14) 3_566 ?
Mn2 O2 2.3160(14) . ?
Mn2 O3 2.1481(14) . ?
Mn2 O4 2.1666(14) 3_576 ?
Mn2 N1 2.2055(16) . ?
Mn2 N4 2.2136(17) 4_475 ?
Mn2 O12 2.2374(16) . ?
O1 Mn1 2.2900(15) 3_566 ?
O1 C1 1.258(2) . ?
O2 Mn1 2.5393(14) 3_566 ?
O2 C1 1.246(2) . ?
O3 C2 1.252(2) . ?
O4 Mn2 2.1666(14) 3_576 ?
O4 C2 1.249(2) . ?
O5 Mn1 2.1904(15) 2 ?
O5 C10 1.264(3) . ?
O6 Mn1 2.3272(17) 2 ?
O6 C10 1.236(3) . ?
O7 C16 1.268(2) . ?
O8 Mn1 2.2081(14) 3_566 ?
O8 C16 1.245(2) . ?
O9 H9 0.8200 . ?
O9 C20 1.301(3) . ?
O10 C20 1.211(3) . ?
N1 C24 1.316(3) . ?
N1 C41 1.373(3) . ?
N2 C24 1.351(3) . ?
N2 C25 1.426(2) . ?
N2 C40 1.373(3) . ?
N3 C34 1.429(3) . ?
N3 C35 1.350(3) . ?
N3 C37 1.367(3) . ?
N4 Mn2 2.2137(17) 4_676 ?
N4 C35 1.311(3) . ?
N4 C36 1.360(3) . ?
O12 H12A 0.8753 . ?
O12 H12B 0.8758 . ?
C1 C6 1.496(2) . ?
C2 C3 1.503(3) . ?
C3 C4 1.398(3) . ?
C3 C23 1.390(3) . ?
C4 C5 1.493(2) . ?
C4 C12 1.392(3) . ?
C5 C6 1.397(3) . ?
C5 C11 1.394(3) . ?
C6 C7 1.387(3) . ?
C7 H7 0.9300 . ?
C7 C8 1.382(3) . ?
C8 H8 0.9300 . ?
C8 C9 1.378(3) . ?
C9 C10 1.505(3) . ?
C9 C11 1.387(3) . ?
C11 H11 0.9300 . ?
C12 H12 0.9300 . ?
C12 C13 1.396(3) . ?
C13 C14 1.487(3) . ?
C13 C22 1.391(3) . ?
C14 C15 1.400(3) . ?
C14 C21 1.396(3) . ?
C15 C16 1.511(3) . ?
C15 C17 1.393(3) . ?
C17 H17 0.9300 . ?
C17 C18 1.380(3) . ?
C18 H18 0.9300 . ?
C18 C19 1.379(3) . ?
C19 C20 1.504(3) . ?
C19 C21 1.389(3) . ?
C21 H21 0.9300 . ?
C22 H22 0.9300 . ?
C22 C23 1.380(3) . ?
C23 H23 0.9300 . ?
C24 H24 0.9300 . ?
C25 C26 1.384(3) . ?
C25 C30 1.372(3) . ?
C26 H26 0.9300 . ?
C26 C27 1.382(3) . ?
C27 H27 0.9300 . ?
C27 C28 1.390(4) . ?
C28 C29 1.387(3) . ?
C28 C31 1.489(3) . ?
C29 H29 0.9300 . ?
C29 C30 1.393(3) . ?
C30 H30 0.9300 . ?
C31 C32 1.394(3) . ?
C31 C39 1.361(4) . ?
C32 H32 0.9300 . ?
C32 C33 1.390(3) . ?
C33 H33 0.9300 . ?
C33 C34 1.370(4) . ?
C34 C38 1.366(4) . ?
C35 H35 0.9300 . ?
C36 H36 0.9300 . ?
C36 C37 1.337(3) . ?
C37 H37 0.9300 . ?
C38 H38 0.9300 . ?
C38 C39 1.384(4) . ?
C39 H39 0.9300 . ?
C40 H40 0.9300 . ?
C40 C41 1.345(3) . ?
C41 H41 0.9300 . ?
O11 H11A 0.8967 . ?
O11 H11B 0.8506 . ?

loop_
_geom_torsion_atom_site_label_1
_geom_torsion_atom_site_label_2
_geom_torsion_atom_site_label_3
_geom_torsion_atom_site_label_4
_geom_torsion
_geom_torsion_site_symmetry_1
_geom_torsion_site_symmetry_2
_geom_torsion_site_symmetry_3
_geom_torsion_site_symmetry_4
_geom_torsion_publ_flag
Mn1 O1 C1 O2 -133.6(4) . . . . ?
Mn1 O1 C1 O2 -5.0(2) 3_566 . . . ?
Mn1 O1 C1 C6 177.63(14) 3_566 . . . ?
Mn1 O1 C1 C6 49.0(5) . . . . ?
Mn1 O2 C1 O1 4.45(18) 3_566 . . . ?
Mn1 O2 C1 C6 -178.17(16) 3_566 . . . ?
Mn1 O5 C10 O6 13.4(2) 2 . . . ?
Mn1 O5 C10 C9 -165.80(16) 2 . . . ?
Mn1 O6 C10 O5 -12.6(2) 2 . . . ?
Mn1 O6 C10 C9 166.60(17) 2 . . . ?
Mn1 O7 C16 O8 -0.2(3) . . . . ?
Mn1 O7 C16 C15 178.45(13) . . . . ?
Mn1 O8 C16 O7 6.3(3) 3_566 . . . ?
Mn1 O8 C16 C15 -172.36(12) 3_566 . . . ?
Mn2 O2 C1 O1 -154.65(14) . . . . ?
Mn2 O2 C1 C6 22.7(3) . . . . ?
Mn2 O3 C2 O4 -127.76(19) . . . . ?
Mn2 O3 C2 C3 50.8(3) . . . . ?
Mn2 O4 C2 O3 28.1(3) 3_576 . . . ?
Mn2 O4 C2 C3 -150.45(13) 3_576 . . . ?
Mn2 N1 C24 N2 174.23(13) . . . . ?
Mn2 N1 C41 C40 -174.72(15) . . . . ?
Mn2 N4 C35 N3 -167.58(16) 4_676 . . . ?
Mn2 N4 C36 C37 168.8(2) 4_676 . . . ?
O1 C1 C6 C5 -123.1(2) . . . . ?
O1 C1 C6 C7 61.8(2) . . . . ?
O2 C1 C6 C5 59.5(3) . . . . ?
O2 C1 C6 C7 -115.6(2) . . . . ?
O3 C2 C3 C4 40.1(3) . . . . ?
O3 C2 C3 C23 -132.4(2) . . . . ?
O4 C2 C3 C4 -141.22(19) . . . . ?
O4 C2 C3 C23 46.2(3) . . . . ?
N2 C25 C26 C27 -177.9(2) . . . . ?
N2 C25 C30 C29 177.1(2) . . . . ?
N2 C40 C41 N1 0.2(3) . . . . ?
N3 C34 C38 C39 179.5(3) . . . . ?
N4 C36 C37 N3 0.1(4) . . . . ?
C1 C6 C7 C8 171.59(18) . . . . ?
C2 C3 C4 C5 10.9(3) . . . . ?
C2 C3 C4 C12 -169.73(17) . . . . ?
C2 C3 C23 C22 167.8(2) . . . . ?
C3 C4 C5 C6 -120.7(2) . . . . ?
C3 C4 C5 C11 59.1(2) . . . . ?
C3 C4 C12 C13 1.9(3) . . . . ?
C4 C3 C23 C22 -4.9(3) . . . . ?
C4 C5 C6 C1 7.5(3) . . . . ?
C4 C5 C6 C7 -177.60(18) . . . . ?
C4 C5 C11 C9 -179.60(17) . . . . ?
C4 C12 C13 C14 173.46(18) . . . . ?
C4 C12 C13 C22 -4.3(3) . . . . ?
C5 C4 C12 C13 -178.73(17) . . . . ?
C5 C6 C7 C8 -3.5(3) . . . . ?
C6 C5 C11 C9 0.2(3) . . . . ?
C6 C7 C8 C9 1.5(3) . . . . ?
C7 C8 C9 C10 179.75(19) . . . . ?
C7 C8 C9 C11 1.3(3) . . . . ?
C8 C9 C10 O5 -5.2(3) . . . . ?
C8 C9 C10 O6 175.6(2) . . . . ?
C8 C9 C11 C5 -2.2(3) . . . . ?
C10 C9 C11 C5 179.38(17) . . . . ?
C11 C5 C6 C1 -172.34(17) . . . . ?
C11 C5 C6 C7 2.6(3) . . . . ?
C11 C9 C10 O5 173.22(18) . . . . ?
C11 C9 C10 O6 -6.0(3) . . . . ?
C12 C4 C5 C6 59.9(2) . . . . ?
C12 C4 C5 C11 -120.3(2) . . . . ?
C12 C13 C14 C15 -38.2(3) . . . . ?
C12 C13 C14 C21 144.0(2) . . . . ?
C12 C13 C22 C23 2.1(3) . . . . ?
C13 C14 C15 C16 -0.6(3) . . . . ?
C13 C14 C15 C17 -177.1(2) . . . . ?
C13 C14 C21 C19 175.9(2) . . . . ?
C13 C22 C23 C3 2.5(3) . . . . ?
C14 C13 C22 C23 -175.7(2) . . . . ?
C14 C15 C16 O7 112.6(2) . . . . ?
C14 C15 C16 O8 -68.6(3) . . . . ?
C14 C15 C17 C18 1.5(4) . . . . ?
C15 C14 C21 C19 -2.0(3) . . . . ?
C15 C17 C18 C19 -2.5(4) . . . . ?
C16 C15 C17 C18 -175.2(2) . . . . ?
C17 C15 C16 O7 -70.8(3) . . . . ?
C17 C15 C16 O8 108.0(2) . . . . ?
C17 C18 C19 C20 -178.8(2) . . . . ?
C17 C18 C19 C21 1.2(4) . . . . ?
C18 C19 C20 O9 -6.5(3) . . . . ?
C18 C19 C20 O10 173.1(3) . . . . ?
C18 C19 C21 C14 1.0(3) . . . . ?
C20 C19 C21 C14 -179.0(2) . . . . ?
C21 C14 C15 C16 177.24(19) . . . . ?
C21 C14 C15 C17 0.7(3) . . . . ?
C21 C19 C20 O9 173.5(2) . . . . ?
C21 C19 C20 O10 -6.9(4) . . . . ?
C22 C13 C14 C15 139.5(2) . . . . ?
C22 C13 C14 C21 -38.3(3) . . . . ?
C23 C3 C4 C5 -176.69(18) . . . . ?
C23 C3 C4 C12 2.7(3) . . . . ?
C24 N1 C41 C40 0.1(2) . . . . ?
C24 N2 C25 C26 151.4(2) . . . . ?
C24 N2 C25 C30 -27.4(3) . . . . ?
C24 N2 C40 C41 -0.4(2) . . . . ?
C25 N2 C24 N1 -175.46(19) . . . . ?
C25 N2 C40 C41 175.5(2) . . . . ?
C25 C26 C27 C28 0.8(4) . . . . ?
C26 C25 C30 C29 -1.8(4) . . . . ?
C26 C27 C28 C29 -1.7(4) . . . . ?
C26 C27 C28 C31 177.3(3) . . . . ?
C27 C28 C29 C30 0.8(4) . . . . ?
C27 C28 C31 C32 31.7(4) . . . . ?
C27 C28 C31 C39 -147.3(3) . . . . ?
C28 C29 C30 C25 0.9(4) . . . . ?
C28 C31 C32 C33 -179.4(3) . . . . ?
C28 C31 C39 C38 178.4(3) . . . . ?
C29 C28 C31 C32 -149.4(3) . . . . ?
C29 C28 C31 C39 31.6(5) . . . . ?
C30 C25 C26 C27 1.0(4) . . . . ?
C31 C28 C29 C30 -178.1(3) . . . . ?
C31 C32 C33 C34 1.8(5) . . . . ?
C32 C31 C39 C38 -0.6(6) . . . . ?
C32 C33 C34 N3 179.5(3) . . . . ?
C32 C33 C34 C38 -2.2(5) . . . . ?
C33 C34 C38 C39 1.2(6) . . . . ?
C34 N3 C35 N4 179.1(2) . . . . ?
C34 N3 C37 C36 -179.5(3) . . . . ?
C34 C38 C39 C31 0.3(6) . . . . ?
C35 N3 C34 C33 -15.1(4) . . . . ?
C35 N3 C34 C38 166.5(3) . . . . ?
C35 N3 C37 C36 0.3(3) . . . . ?
C35 N4 C36 C37 -0.5(3) . . . . ?
C36 N4 C35 N3 0.7(3) . . . . ?
C37 N3 C34 C33 164.6(3) . . . . ?
C37 N3 C34 C38 -13.8(5) . . . . ?
C37 N3 C35 N4 -0.6(3) . . . . ?
C39 C31 C32 C33 -0.4(5) . . . . ?
C40 N2 C24 N1 0.5(2) . . . . ?
C40 N2 C25 C26 -23.7(3) . . . . ?
C40 N2 C25 C30 157.4(2) . . . . ?
C41 N1 C24 N2 -0.3(2) . . . . ?

loop_
_platon_squeeze_void_nr
_platon_squeeze_void_average_x
_platon_squeeze_void_average_y
_platon_squeeze_void_average_z
_platon_squeeze_void_volume
_platon_squeeze_void_count_electrons
_platon_squeeze_void_content
1 0.500 0.000 0.500 515 123 ' '
2 0.500 0.500 1.000 514 123 ' '
